data_1575499
loop_
_publ_author_name
'Salajee, Atiyyah'
'Krawczuk, Anna'
'Erasmus, Rudolph'
'Lemmerer, Andreas'

_publ_section_title
;
 Experimental and theoretical investigations of the optical and
 photoluminescence behaviour of a tetramorphic ternary molecular salt
 cocrystal -- a quantum crystallography perspective
;
_journal_issue 36
_journal_name_full CrystEngComm
_journal_page_first 5971
_journal_page_last 5982
_journal_paper_doi 10.1039/D5CE00338E
_journal_volume 27
_journal_year 2025
_chemical_formula_moiety 'C15 H9 O2, C6 H3 N3 O6, C5 H6 N O'
_chemical_formula_sum 'C26 H18 N4 O9'
_chemical_formula_weight 530.44
_chemical_name_systematic '(3-hydroxypyridinium).(9- anthracenecarboxylate).(trinitrobenzene)'
_space_group_IT_number 14
_space_group_name_Hall '-P 2ybc'
_space_group_name_H-M_alt 'P 1 21/c 1'
_symmetry_cell_setting monoclinic
_symmetry_Int_Tables_number 14
_symmetry_space_group_name_Hall '-P 2ybc'
_symmetry_space_group_name_H-M 'P 1 21/c 1'
_atom_sites_solution_hydrogens geom
_atom_sites_solution_primary 'dual - dual-space method e.g. SHELXD'
_atom_sites_solution_secondary 'dual - dual-space method e.g. SHELXD'
_audit_conform_dict_location ftp://ftp.iucr.org/pub/cif_core.dic
_audit_conform_dict_name cif_core.dic
_audit_conform_dict_version 2.4.5
_audit_creation_date 2025-05-27T17:21:24-00:00
_audit_creation_method 'WinGX routine CIF_UPDATE'
_audit_update_record
;
2025-06-04 deposited with the CCDC.	2025-07-21 downloaded from the CCDC.
;
_cell_angle_alpha 90
_cell_angle_beta 93.329(2)
_cell_angle_gamma 90
_cell_formula_units_Z 4
_cell_length_a 8.7103(5)
_cell_length_b 7.0222(4)
_cell_length_c 38.587(2)
_cell_measurement_reflns_used 9944
_cell_measurement_temperature 173(2)
_cell_measurement_theta_max 25.31
_cell_measurement_theta_min 2.34
_cell_measurement_wavelength 0.71073
_cell_volume 2356.2(2)
_computing_cell_refinement 'SAINT-Plus (Bruker, 2016)'
_computing_data_collection 'APEX3 (Bruker, 2016)'
_computing_data_reduction 'SAINT-Plus and XPREP (Bruker 2016)'
_computing_molecular_graphics 'Ortep for Windows (Farrugia, 2012) and Mercury (Macrae et al., 2006)'
_computing_publication_material 'WinGX publication routines (Farrugia, 2012)'
_computing_structure_refinement 'SHELXL-2018/3 (Sheldrick, 2018)'
_computing_structure_solution 'SHELXT-2014 (Sheldrick, 2014)'
_diffrn_ambient_temperature 173(2)
_diffrn_measured_fraction_theta_full 1
_diffrn_measured_fraction_theta_max 1
_diffrn_measurement_device_type 'Bruker D8 Venture Microfocus with Photon III CCD area detector'
_diffrn_measurement_method '\f and \w scans'
_diffrn_radiation_monochromator graphite
_diffrn_radiation_probe x-ray
_diffrn_radiation_type MoK\a
_diffrn_radiation_wavelength 0.71073
_diffrn_reflns_av_R_equivalents 0.0552
_diffrn_reflns_av_unetI/netI 0.0298
_diffrn_reflns_Laue_measured_fraction_full 1
_diffrn_reflns_Laue_measured_fraction_max 1
_diffrn_reflns_limit_h_max 11
_diffrn_reflns_limit_h_min -11
_diffrn_reflns_limit_k_max 9
_diffrn_reflns_limit_k_min -9
_diffrn_reflns_limit_l_max 50
_diffrn_reflns_limit_l_min -50
_diffrn_reflns_number 67732
_diffrn_reflns_point_group_measured_fraction_full 1
_diffrn_reflns_point_group_measured_fraction_max 1
_diffrn_reflns_theta_full 25.242
_diffrn_reflns_theta_max 28
_diffrn_reflns_theta_min 2.115
_diffrn_standards_number 0
_exptl_absorpt_coefficient_mu 0.116
_exptl_absorpt_correction_T_max 0.7457
_exptl_absorpt_correction_T_min 0.6917
_exptl_absorpt_correction_type multi-scan
_exptl_absorpt_process_details 'SADABS (Sheldrick, 1996)'
_exptl_crystal_colour orange
_exptl_crystal_density_diffrn 1.495
_exptl_crystal_density_method 'not measured'
_exptl_crystal_description needle
_exptl_crystal_F_000 1096
_exptl_crystal_size_max 0.668
_exptl_crystal_size_mid 0.204
_exptl_crystal_size_min 0.164
_refine_diff_density_max 0.362
_refine_diff_density_min -0.306
_refine_diff_density_rms 0.045
_refine_ls_extinction_method none
_refine_ls_goodness_of_fit_ref 1.035
_refine_ls_hydrogen_treatment constr
_refine_ls_matrix_type full
_refine_ls_number_constraints 0
_refine_ls_number_parameters 353
_refine_ls_number_reflns 5693
_refine_ls_number_restraints 0
_refine_ls_restrained_S_all 1.035
_refine_ls_R_factor_all 0.0566
_refine_ls_R_factor_gt 0.0452
_refine_ls_shift/su_max 0.002
_refine_ls_shift/su_mean 0
_refine_ls_structure_factor_coef Fsqd
_refine_ls_weighting_details 'w=1/[\s^2^(Fo^2^)+(0.0558P)^2^+0.8219P] where P=(Fo^2^+2Fc^2^)/3'
_refine_ls_weighting_scheme calc
_refine_ls_wR_factor_gt 0.1153
_refine_ls_wR_factor_ref 0.1226
_reflns_Friedel_coverage 0
_reflns_number_gt 4617
_reflns_number_total 5693
_reflns_threshold_expression 'I > 2\s(I)'
_cod_data_source_file d5ce00338e2.cif
_cod_data_source_block Form_I
_cod_depositor_comments 'Adding full bibliography for 1575499--1575502.cif.'
_cod_original_sg_symbol_H-M 'P 21/c'
_cod_database_code 1575499
_shelx_estimated_absorpt_t_min 0.927
_shelx_estimated_absorpt_t_max 0.981
_shelx_shelxl_version_number 2018/3

loop_
_symmetry_equiv_pos_as_xyz
'x, y, z'
'-x, y+1/2, -z+1/2'
'-x, -y, -z'
'x, -y-1/2, z-1/2'

loop_
_atom_site_label
_atom_site_type_symbol
_atom_site_fract_x
_atom_site_fract_y
_atom_site_fract_z
_atom_site_U_iso_or_equiv
_atom_site_adp_type
_atom_site_occupancy
_atom_site_site_symmetry_order
_atom_site_calc_flag
_atom_site_refinement_flags_posn
_atom_site_refinement_flags_adp
_atom_site_refinement_flags_occupancy
_atom_site_disorder_assembly
_atom_site_disorder_group
C1 C 0.33747(16) -0.54311(19) 0.65792(4) 0.0302(3) Uani 1 1 d . . . . .
C2 C 0.25887(17) -0.48742(19) 0.62750(4) 0.0302(3) Uani 1 1 d . . . . .
H2 H 0.308702 -0.478025 0.606307 0.036 Uiso 1 1 calc R U . . .
C3 C 0.10517(16) -0.44617(18) 0.62926(3) 0.0283(3) Uani 1 1 d . . . . .
C4 C 0.02925(16) -0.45579(19) 0.65957(4) 0.0298(3) Uani 1 1 d . . . . .
H4 H -0.07709 -0.426633 0.660114 0.036 Uiso 1 1 calc R U . . .
C5 C 0.11507(17) -0.5097(2) 0.68899(4) 0.0321(3) Uani 1 1 d . . . . .
C6 C 0.26893(17) -0.5552(2) 0.68903(4) 0.0322(3) Uani 1 1 d . . . . .
H6 H 0.325246 -0.593392 0.709691 0.039 Uiso 1 1 calc R U . . .
N1 N 0.50192(15) -0.58929(18) 0.65741(4) 0.0388(3) Uani 1 1 d . . . . .
N2 N 0.01530(16) -0.38874(18) 0.59741(3) 0.0360(3) Uani 1 1 d . . . . .
N3 N 0.03956(18) -0.5195(2) 0.72181(4) 0.0505(4) Uani 1 1 d . . . . .
O1 O 0.56551(14) -0.55926(19) 0.63059(4) 0.0543(3) Uani 1 1 d . . . . .
O2 O 0.56524(14) -0.65327(18) 0.68390(4) 0.0529(3) Uani 1 1 d . . . . .
O3 O 0.11501(19) -0.5615(4) 0.74763(4) 0.1007(7) Uani 1 1 d . . . . .
O4 O -0.09689(17) -0.4826(3) 0.72132(4) 0.0886(6) Uani 1 1 d . . . . .
O5 O -0.11917(14) -0.34706(19) 0.59990(3) 0.0523(3) Uani 1 1 d . . . . .
O6 O 0.08086(16) -0.38670(18) 0.57039(3) 0.0529(3) Uani 1 1 d . . . . .
C7 C 0.41351(15) -0.01750(19) 0.59143(4) 0.0268(3) Uani 1 1 d . . . . .
C8 C 0.31702(15) -0.00897(17) 0.62269(3) 0.0245(3) Uani 1 1 d . . . . .
C9 C 0.38124(15) -0.06075(18) 0.65545(3) 0.0257(3) Uani 1 1 d . . . . .
C10 C 0.53730(16) -0.1209(2) 0.66119(4) 0.0323(3) Uani 1 1 d . . . . .
H10 H 0.602793 -0.122273 0.642342 0.039 Uiso 1 1 calc R U . . .
C11 C 0.59340(19) -0.1761(2) 0.69316(4) 0.0418(4) Uani 1 1 d . . . . .
H11 H 0.697606 -0.215376 0.696435 0.05 Uiso 1 1 calc R U . . .
C12 C 0.4985(2) -0.1759(2) 0.72165(4) 0.0468(4) Uani 1 1 d . . . . .
H12 H 0.538494 -0.218937 0.743704 0.056 Uiso 1 1 calc R U . . .
C13 C 0.3516(2) -0.1151(2) 0.71776(4) 0.0416(4) Uani 1 1 d . . . . .
H13 H 0.290516 -0.111506 0.737354 0.05 Uiso 1 1 calc R U . . .
C14 C 0.28660(17) -0.05598(19) 0.68474(4) 0.0307(3) Uani 1 1 d . . . . .
C15 C 0.13384(18) 0.0002(2) 0.67992(4) 0.0345(3) Uani 1 1 d . . . . .
H15 H 0.072091 0.004807 0.699404 0.041 Uiso 1 1 calc R U . . .
C16 C 0.06906(16) 0.04977(19) 0.64757(4) 0.0316(3) Uani 1 1 d . . . . .
C17 C -0.08871(17) 0.1052(2) 0.64211(5) 0.0428(4) Uani 1 1 d . . . . .
H17 H -0.151442 0.11225 0.661399 0.051 Uiso 1 1 calc R U . . .
C18 C -0.15007(18) 0.1476(2) 0.61016(6) 0.0495(5) Uani 1 1 d . . . . .
H18 H -0.255048 0.184055 0.607197 0.059 Uiso 1 1 calc R U . . .
C19 C -0.05938(18) 0.1382(2) 0.58117(5) 0.0456(4) Uani 1 1 d . . . . .
H19 H -0.104485 0.165692 0.558724 0.055 Uiso 1 1 calc R U . . .
C20 C 0.09144(17) 0.0903(2) 0.58487(4) 0.0356(3) Uani 1 1 d . . . . .
H20 H 0.151025 0.087058 0.565027 0.043 Uiso 1 1 calc R U . . .
C21 C 0.16195(15) 0.04481(18) 0.61808(4) 0.0267(3) Uani 1 1 d . . . . .
O7 O 0.44041(13) 0.13663(15) 0.57667(3) 0.0429(3) Uani 1 1 d . . . . .
O8 O 0.45893(14) -0.17610(15) 0.58260(3) 0.0455(3) Uani 1 1 d . . . . .
C22 C 0.59685(15) -0.5199(2) 0.54436(3) 0.0279(3) Uani 1 1 d . . . . .
H22 H 0.533836 -0.552529 0.562745 0.033 Uiso 1 1 calc R U . . .
C23 C 0.65366(15) -0.66150(19) 0.52371(3) 0.0266(3) Uani 1 1 d . . . . .
C24 C 0.74901(16) -0.6063(2) 0.49779(4) 0.0323(3) Uani 1 1 d . . . . .
H24 H 0.791263 -0.699683 0.483298 0.039 Uiso 1 1 calc R U . . .
C25 C 0.78229(18) -0.4167(2) 0.49310(4) 0.0361(3) Uani 1 1 d . . . . .
H25 H 0.848009 -0.379536 0.475497 0.043 Uiso 1 1 calc R U . . .
C26 C 0.72044(16) -0.2815(2) 0.51388(4) 0.0335(3) Uani 1 1 d . . . . .
H26 H 0.7417 -0.150144 0.510698 0.04 Uiso 1 1 calc R U . . .
N4 N 0.63015(13) -0.33803(17) 0.53855(3) 0.0291(3) Uani 1 1 d . . . . .
H4A H 0.590363 -0.250724 0.551711 0.035 Uiso 1 1 calc R U . . .
O9 O 0.61997(12) -0.84471(14) 0.52779(3) 0.0340(2) Uani 1 1 d . . . . .
H9 H 0.560009 -0.856444 0.543938 0.051 Uiso 1 1 calc R U . . .

loop_
_atom_site_aniso_label
_atom_site_aniso_U_11
_atom_site_aniso_U_22
_atom_site_aniso_U_33
_atom_site_aniso_U_23
_atom_site_aniso_U_13
_atom_site_aniso_U_12
C1 0.0315(7) 0.0216(6) 0.0379(8) -0.0042(5) 0.0051(6) 0.0000(5)
C2 0.0397(8) 0.0237(7) 0.0283(7) -0.0036(5) 0.0103(6) -0.0022(6)
C3 0.0383(8) 0.0216(6) 0.0249(7) -0.0005(5) 0.0014(6) -0.0015(5)
C4 0.0313(7) 0.0269(7) 0.0317(7) 0.0009(5) 0.0049(6) 0.0008(5)
C5 0.0390(8) 0.0322(7) 0.0257(7) 0.0031(6) 0.0079(6) 0.0002(6)
C6 0.0383(8) 0.0282(7) 0.0299(7) 0.0032(6) 0.0003(6) 0.0004(6)
N1 0.0353(7) 0.0303(7) 0.0512(8) -0.0085(6) 0.0050(6) 0.0031(5)
N2 0.0495(8) 0.0308(6) 0.0273(6) 0.0006(5) -0.0012(6) -0.0031(6)
N3 0.0503(9) 0.0712(10) 0.0312(7) 0.0113(7) 0.0128(6) 0.0070(7)
O1 0.0429(7) 0.0628(8) 0.0592(8) -0.0110(6) 0.0209(6) 0.0061(6)
O2 0.0398(6) 0.0502(7) 0.0675(9) 0.0028(6) -0.0068(6) 0.0090(5)
O3 0.0722(10) 0.199(2) 0.0317(7) 0.0371(10) 0.0128(7) 0.0408(12)
O4 0.0529(9) 0.1651(18) 0.0504(9) 0.0261(10) 0.0246(7) 0.0258(10)
O5 0.0439(7) 0.0674(8) 0.0441(7) 0.0104(6) -0.0093(5) 0.0020(6)
O6 0.0793(9) 0.0563(8) 0.0235(6) 0.0013(5) 0.0072(6) 0.0073(7)
C7 0.0233(6) 0.0292(7) 0.0280(7) 0.0029(5) 0.0036(5) -0.0004(5)
C8 0.0255(6) 0.0184(6) 0.0300(7) 0.0000(5) 0.0055(5) -0.0012(5)
C9 0.0289(7) 0.0203(6) 0.0281(7) -0.0023(5) 0.0039(5) -0.0018(5)
C10 0.0306(7) 0.0292(7) 0.0368(8) -0.0038(6) -0.0009(6) -0.0003(6)
C11 0.0412(8) 0.0370(8) 0.0452(9) -0.0043(7) -0.0135(7) 0.0013(7)
C12 0.0655(12) 0.0431(9) 0.0297(8) -0.0023(7) -0.0146(8) -0.0049(8)
C13 0.0621(11) 0.0364(8) 0.0266(8) -0.0066(6) 0.0061(7) -0.0076(7)
C14 0.0406(8) 0.0222(7) 0.0299(7) -0.0042(5) 0.0071(6) -0.0044(6)
C15 0.0404(8) 0.0277(7) 0.0374(8) -0.0051(6) 0.0196(6) -0.0041(6)
C16 0.0280(7) 0.0209(6) 0.0471(9) -0.0041(6) 0.0123(6) -0.0019(5)
C17 0.0272(7) 0.0333(8) 0.0695(12) -0.0092(8) 0.0153(8) -0.0014(6)
C18 0.0229(7) 0.0379(9) 0.0872(14) -0.0042(9) -0.0002(8) 0.0043(6)
C19 0.0341(8) 0.0367(9) 0.0646(11) 0.0073(8) -0.0098(8) 0.0036(7)
C20 0.0328(7) 0.0305(7) 0.0431(9) 0.0064(6) 0.0003(6) 0.0017(6)
C21 0.0252(6) 0.0183(6) 0.0371(7) 0.0010(5) 0.0055(5) 0.0002(5)
O7 0.0495(7) 0.0338(6) 0.0478(7) 0.0104(5) 0.0221(5) -0.0006(5)
O8 0.0614(7) 0.0323(6) 0.0460(7) -0.0005(5) 0.0299(6) 0.0058(5)
C22 0.0259(6) 0.0338(7) 0.0244(7) 0.0039(5) 0.0049(5) 0.0030(5)
C23 0.0258(6) 0.0297(7) 0.0244(6) 0.0034(5) 0.0007(5) 0.0038(5)
C24 0.0364(8) 0.0323(7) 0.0292(7) -0.0004(6) 0.0110(6) 0.0053(6)
C25 0.0395(8) 0.0354(8) 0.0352(8) 0.0032(6) 0.0161(6) 0.0010(6)
C26 0.0356(7) 0.0299(7) 0.0355(8) 0.0023(6) 0.0071(6) -0.0012(6)
N4 0.0302(6) 0.0297(6) 0.0276(6) -0.0025(5) 0.0046(5) 0.0046(5)
O9 0.0378(6) 0.0274(5) 0.0377(6) 0.0050(4) 0.0109(4) 0.0015(4)

loop_
_atom_type_symbol
_atom_type_description
_atom_type_scat_dispersion_real
_atom_type_scat_dispersion_imag
_atom_type_scat_source
C C 0.0033 0.0016 'International Tables Vol C Tables 4.2.6.8 and 6.1.1.4'
H H 0 0 'International Tables Vol C Tables 4.2.6.8 and 6.1.1.4'
N N 0.0061 0.0033 'International Tables Vol C Tables 4.2.6.8 and 6.1.1.4'
O O 0.0106 0.006 'International Tables Vol C Tables 4.2.6.8 and 6.1.1.4'

loop_
_exptl_crystal_face_index_h
_exptl_crystal_face_index_k
_exptl_crystal_face_index_l
_exptl_crystal_face_perp_dist
-2.00 0.00 -3.00 0.0270
-1.00 -2.00 -1.00 0.1090
-1.00 -3.00 -2.00 0.1100
-1.00 -3.00 -1.00 0.1130
-1.00 0.00 3.00 0.0400
-1.00 0.00 2.00 0.0370
-1.00 0.00 1.00 0.0350
0.00 -1.00 -1.00 0.1130
0.00 3.00 2.00 0.1030
0.00 -3.00 -1.00 0.1160
0.00 3.00 1.00 0.1020
0.00 0.00 -1.00 0.0340
1.00 3.00 2.00 0.1040
1.00 3.00 1.00 0.1050
1.00 0.00 -3.00 0.0430
1.00 0.00 -2.00 0.0400
1.00 0.00 3.00 0.0190

loop_
_geom_angle_atom_site_label_1
_geom_angle_atom_site_label_2
_geom_angle_atom_site_label_3
_geom_angle
_geom_angle_site_symmetry_1
_geom_angle_site_symmetry_3
_geom_angle_publ_flag
C6 C1 C2 122.76(13) . . ?
C6 C1 N1 118.11(13) . . ?
C2 C1 N1 119.12(13) . . ?
C3 C2 C1 116.98(13) . . ?
C3 C2 H2 121.5 . . ?
C1 C2 H2 121.5 . . ?
C2 C3 C4 123.24(13) . . ?
C2 C3 N2 119.19(12) . . ?
C4 C3 N2 117.58(13) . . ?
C5 C4 C3 116.70(13) . . ?
C5 C4 H4 121.7 . . ?
C3 C4 H4 121.7 . . ?
C4 C5 C6 123.14(13) . . ?
C4 C5 N3 118.52(13) . . ?
C6 C5 N3 118.34(13) . . ?
C1 C6 C5 117.17(13) . . ?
C1 C6 H6 121.4 . . ?
C5 C6 H6 121.4 . . ?
O2 N1 O1 124.71(14) . . ?
O2 N1 C1 117.65(13) . . ?
O1 N1 C1 117.64(14) . . ?
O5 N2 O6 124.50(13) . . ?
O5 N2 C3 117.84(12) . . ?
O6 N2 C3 117.66(13) . . ?
O3 N3 O4 123.66(15) . . ?
O3 N3 C5 118.62(15) . . ?
O4 N3 C5 117.72(14) . . ?
O8 C7 O7 125.62(13) . . ?
O8 C7 C8 117.22(12) . . ?
O7 C7 C8 117.16(12) . . ?
C9 C8 C21 121.03(12) . . ?
C9 C8 C7 119.92(11) . . ?
C21 C8 C7 119.02(12) . . ?
C8 C9 C10 122.93(12) . . ?
C8 C9 C14 119.10(12) . . ?
C10 C9 C14 117.97(13) . . ?
C11 C10 C9 120.97(14) . . ?
C11 C10 H10 119.5 . . ?
C9 C10 H10 119.5 . . ?
C10 C11 C12 120.73(15) . . ?
C10 C11 H11 119.6 . . ?
C12 C11 H11 119.6 . . ?
C13 C12 C11 120.51(15) . . ?
C13 C12 H12 119.7 . . ?
C11 C12 H12 119.7 . . ?
C12 C13 C14 121.11(15) . . ?
C12 C13 H13 119.4 . . ?
C14 C13 H13 119.4 . . ?
C15 C14 C13 121.99(14) . . ?
C15 C14 C9 119.32(13) . . ?
C13 C14 C9 118.66(14) . . ?
C16 C15 C14 121.94(13) . . ?
C16 C15 H15 119 . . ?
C14 C15 H15 119 . . ?
C15 C16 C17 122.59(14) . . ?
C15 C16 C21 119.35(13) . . ?
C17 C16 C21 118.06(15) . . ?
C18 C17 C16 121.39(15) . . ?
C18 C17 H17 119.3 . . ?
C16 C17 H17 119.3 . . ?
C17 C18 C19 120.34(14) . . ?
C17 C18 H18 119.8 . . ?
C19 C18 H18 119.8 . . ?
C20 C19 C18 120.86(16) . . ?
C20 C19 H19 119.6 . . ?
C18 C19 H19 119.6 . . ?
C19 C20 C21 120.99(15) . . ?
C19 C20 H20 119.5 . . ?
C21 C20 H20 119.5 . . ?
C8 C21 C20 122.39(13) . . ?
C8 C21 C16 119.26(13) . . ?
C20 C21 C16 118.33(13) . . ?
N4 C22 C23 120.25(12) . . ?
N4 C22 H22 119.9 . . ?
C23 C22 H22 119.9 . . ?
O9 C23 C22 122.55(12) . . ?
O9 C23 C24 119.95(12) . . ?
C22 C23 C24 117.50(13) . . ?
C25 C24 C23 120.20(13) . . ?
C25 C24 H24 119.9 . . ?
C23 C24 H24 119.9 . . ?
C26 C25 C24 119.96(13) . . ?
C26 C25 H25 120 . . ?
C24 C25 H25 120 . . ?
N4 C26 C25 118.66(14) . . ?
N4 C26 H26 120.7 . . ?
C25 C26 H26 120.7 . . ?
C26 N4 C22 123.40(12) . . ?
C26 N4 H4A 118.3 . . ?
C22 N4 H4A 118.3 . . ?
C23 O9 H9 109.5 . . ?

loop_
_geom_bond_atom_site_label_1
_geom_bond_atom_site_label_2
_geom_bond_distance
_geom_bond_site_symmetry_2
_geom_bond_publ_flag
C1 C6 1.374(2) . ?
C1 C2 1.381(2) . ?
C1 N1 1.4699(19) . ?
C2 C3 1.375(2) . ?
C2 H2 0.95 . ?
C3 C4 1.3782(19) . ?
C3 N2 1.4744(18) . ?
C4 C5 1.376(2) . ?
C4 H4 0.95 . ?
C5 C6 1.378(2) . ?
C5 N3 1.4621(19) . ?
C6 H6 0.95 . ?
N1 O2 1.2187(18) . ?
N1 O1 1.2201(18) . ?
N2 O5 1.2165(18) . ?
N2 O6 1.2176(17) . ?
N3 O3 1.198(2) . ?
N3 O4 1.215(2) . ?
C7 O8 1.2364(17) . ?
C7 O7 1.2514(17) . ?
C7 C8 1.5110(18) . ?
C8 C9 1.4001(19) . ?
C8 C21 1.4039(18) . ?
C9 C10 1.4284(19) . ?
C9 C14 1.4375(19) . ?
C10 C11 1.357(2) . ?
C10 H10 0.95 . ?
C11 C12 1.413(3) . ?
C11 H11 0.95 . ?
C12 C13 1.349(3) . ?
C12 H12 0.95 . ?
C13 C14 1.426(2) . ?
C13 H13 0.95 . ?
C14 C15 1.390(2) . ?
C15 C16 1.384(2) . ?
C15 H15 0.95 . ?
C16 C17 1.432(2) . ?
C16 C21 1.4345(19) . ?
C17 C18 1.348(3) . ?
C17 H17 0.95 . ?
C18 C19 1.408(3) . ?
C18 H18 0.95 . ?
C19 C20 1.356(2) . ?
C19 H19 0.95 . ?
C20 C21 1.425(2) . ?
C20 H20 0.95 . ?
C22 N4 1.3315(18) . ?
C22 C23 1.3835(19) . ?
C22 H22 0.95 . ?
C23 O9 1.3310(17) . ?
C23 C24 1.3917(19) . ?
C24 C25 1.376(2) . ?
C24 H24 0.95 . ?
C25 C26 1.373(2) . ?
C25 H25 0.95 . ?
C26 N4 1.3301(18) . ?
C26 H26 0.95 . ?
N4 H4A 0.88 . ?
O9 H9 0.84 . ?

loop_
_geom_hbond_atom_site_label_D
_geom_hbond_atom_site_label_H
_geom_hbond_atom_site_label_A
_geom_hbond_distance_DH
_geom_hbond_distance_HA
_geom_hbond_distance_DA
_geom_hbond_angle_DHA
_geom_hbond_site_symmetry_A
_geom_hbond_publ_flag
N4 H4A O8 0.88 1.78 2.5886(15) 151.9 . yes
O9 H9 O7 0.84 1.68 2.5227(14) 176 1_545 yes

loop_
_geom_torsion_atom_site_label_1
_geom_torsion_atom_site_label_2
_geom_torsion_atom_site_label_3
_geom_torsion_atom_site_label_4
_geom_torsion
_geom_torsion_site_symmetry_1
_geom_torsion_site_symmetry_2
_geom_torsion_site_symmetry_3
_geom_torsion_site_symmetry_4
_geom_torsion_publ_flag
C6 C1 C2 C3 -1.0(2) . . . . ?
N1 C1 C2 C3 179.84(12) . . . . ?
C1 C2 C3 C4 0.8(2) . . . . ?
C1 C2 C3 N2 -179.11(12) . . . . ?
C2 C3 C4 C5 0.0(2) . . . . ?
N2 C3 C4 C5 179.98(12) . . . . ?
C3 C4 C5 C6 -0.8(2) . . . . ?
C3 C4 C5 N3 179.24(13) . . . . ?
C2 C1 C6 C5 0.3(2) . . . . ?
N1 C1 C6 C5 179.43(13) . . . . ?
C4 C5 C6 C1 0.7(2) . . . . ?
N3 C5 C6 C1 -179.38(13) . . . . ?
C6 C1 N1 O2 6.83(19) . . . . ?
C2 C1 N1 O2 -173.96(13) . . . . ?
C6 C1 N1 O1 -172.55(13) . . . . ?
C2 C1 N1 O1 6.7(2) . . . . ?
C2 C3 N2 O5 -177.65(13) . . . . ?
C4 C3 N2 O5 2.40(19) . . . . ?
C2 C3 N2 O6 2.50(19) . . . . ?
C4 C3 N2 O6 -177.45(13) . . . . ?
C4 C5 N3 O3 -178.08(19) . . . . ?
C6 C5 N3 O3 2.0(3) . . . . ?
C4 C5 N3 O4 1.3(3) . . . . ?
C6 C5 N3 O4 -178.58(18) . . . . ?
O8 C7 C8 C9 64.58(18) . . . . ?
O7 C7 C8 C9 -115.50(14) . . . . ?
O8 C7 C8 C21 -113.21(15) . . . . ?
O7 C7 C8 C21 66.71(17) . . . . ?
C21 C8 C9 C10 178.41(12) . . . . ?
C7 C8 C9 C10 0.67(19) . . . . ?
C21 C8 C9 C14 -0.82(19) . . . . ?
C7 C8 C9 C14 -178.55(11) . . . . ?
C8 C9 C10 C11 -177.70(13) . . . . ?
C14 C9 C10 C11 1.5(2) . . . . ?
C9 C10 C11 C12 0.1(2) . . . . ?
C10 C11 C12 C13 -2.1(2) . . . . ?
C11 C12 C13 C14 2.2(2) . . . . ?
C12 C13 C14 C15 177.49(15) . . . . ?
C12 C13 C14 C9 -0.5(2) . . . . ?
C8 C9 C14 C15 -0.15(19) . . . . ?
C10 C9 C14 C15 -179.41(13) . . . . ?
C8 C9 C14 C13 177.93(13) . . . . ?
C10 C9 C14 C13 -1.33(19) . . . . ?
C13 C14 C15 C16 -177.18(13) . . . . ?
C9 C14 C15 C16 0.8(2) . . . . ?
C14 C15 C16 C17 179.03(13) . . . . ?
C14 C15 C16 C21 -0.5(2) . . . . ?
C15 C16 C17 C18 -178.11(15) . . . . ?
C21 C16 C17 C18 1.5(2) . . . . ?
C16 C17 C18 C19 0.0(2) . . . . ?
C17 C18 C19 C20 -1.4(3) . . . . ?
C18 C19 C20 C21 1.2(2) . . . . ?
C9 C8 C21 C20 -177.22(12) . . . . ?
C7 C8 C21 C20 0.54(19) . . . . ?
C9 C8 C21 C16 1.11(19) . . . . ?
C7 C8 C21 C16 178.86(11) . . . . ?
C19 C20 C21 C8 178.70(14) . . . . ?
C19 C20 C21 C16 0.4(2) . . . . ?
C15 C16 C21 C8 -0.43(19) . . . . ?
C17 C16 C21 C8 179.98(12) . . . . ?
C15 C16 C21 C20 177.96(13) . . . . ?
C17 C16 C21 C20 -1.63(19) . . . . ?
N4 C22 C23 O9 -177.93(13) . . . . ?
N4 C22 C23 C24 1.8(2) . . . . ?
O9 C23 C24 C25 178.97(14) . . . . ?
C22 C23 C24 C25 -0.8(2) . . . . ?
C23 C24 C25 C26 -0.5(2) . . . . ?
C24 C25 C26 N4 0.7(2) . . . . ?
C25 C26 N4 C22 0.4(2) . . . . ?
C23 C22 N4 C26 -1.7(2) . . . . ?
